data_4073667
loop_
_publ_author_name
'Zenkina, Olena'
'Altman, Marc'
'Leitus, Gregory'
'Shimon, Linda J. W.'
'Cohen, Revital'
'van der Boom, Milko E.'

_publ_section_title
;
 From Azobenzene Coordination to Aryl&#x2212;Halide Bond Activation by
 Platinum
;
_journal_issue 18
_journal_name_full Organometallics
_journal_page_first 4528
_journal_paper_doi 10.1021/om700519v
_journal_volume 26
_journal_year 2007
_chemical_formula_sum 'C23 H38 Br N3 P2 Pt'
_chemical_formula_weight 693.50
_chemical_name_systematic
; 
 ? 
;
_space_group_IT_number 9
_symmetry_cell_setting monoclinic
_symmetry_space_group_name_Hall 'C -2yc'
_symmetry_space_group_name_H-M 'C 1 c 1'
_atom_sites_solution_hydrogens geom
_atom_sites_solution_primary direct
_atom_sites_solution_secondary difmap
_audit_creation_method SHELXL-97
_cell_angle_alpha 90.00
_cell_angle_beta 94.46(3)
_cell_angle_gamma 90.00
_cell_formula_units_Z 4
_cell_length_a 6.9930(14)
_cell_length_b 28.041(6)
_cell_length_c 13.723(3)
_cell_measurement_reflns_used 31441
_cell_measurement_temperature 120(2)
_cell_measurement_theta_max 27.48
_cell_measurement_theta_min 2.55
_cell_volume 2682.8(10)
_computing_cell_refinement HKL
_computing_data_collection 'Collect Package (Bruker Nonius)'
_computing_data_reduction HKL
_computing_structure_refinement 'SHELXL-97 (Sheldrick, 1997)'
_computing_structure_solution 'SHELXS-97 (Sheldrick, 1990)'
_diffrn_ambient_temperature 120(2)
_diffrn_measured_fraction_theta_full 0.998
_diffrn_measured_fraction_theta_max 0.998
_diffrn_measurement_device_type 'Nonius KappaCCD'
_diffrn_measurement_method 'phi and omega scans'
_diffrn_radiation_monochromator graphite
_diffrn_radiation_source 'fine-focus sealed tube'
_diffrn_radiation_type MoK\a
_diffrn_radiation_wavelength 0.71073
_diffrn_reflns_av_R_equivalents 0.0000
_diffrn_reflns_av_sigmaI/netI 0.0293
_diffrn_reflns_limit_h_max 9
_diffrn_reflns_limit_h_min -9
_diffrn_reflns_limit_k_max 36
_diffrn_reflns_limit_k_min 0
_diffrn_reflns_limit_l_max 17
_diffrn_reflns_limit_l_min 0
_diffrn_reflns_number 3075
_diffrn_reflns_theta_full 27.49
_diffrn_reflns_theta_max 27.49
_diffrn_reflns_theta_min 2.91
_exptl_absorpt_coefficient_mu 6.854
_exptl_absorpt_correction_T_max 0.7256
_exptl_absorpt_correction_T_min 0.5473
_exptl_absorpt_correction_type empirical
_exptl_crystal_colour orange
_exptl_crystal_density_diffrn 1.717
_exptl_crystal_density_method 'not measured'
_exptl_crystal_description Prism
_exptl_crystal_F_000 1360
_exptl_crystal_size_max 0.10
_exptl_crystal_size_mid 0.10
_exptl_crystal_size_min 0.05
_refine_diff_density_max 2.308
_refine_diff_density_min -0.730
_refine_diff_density_rms 0.134
_refine_ls_abs_structure_details 'Flack H D (1983), Acta Cryst. A39, 876-881'
_refine_ls_abs_structure_Flack 0.39(2)
_refine_ls_extinction_method none
_refine_ls_goodness_of_fit_ref 1.049
_refine_ls_hydrogen_treatment riding
_refine_ls_matrix_type full
_refine_ls_number_parameters 273
_refine_ls_number_reflns 3075
_refine_ls_number_restraints 2
_refine_ls_restrained_S_all 1.049
_refine_ls_R_factor_all 0.0298
_refine_ls_R_factor_gt 0.0269
_refine_ls_shift/su_max 0.017
_refine_ls_shift/su_mean 0.001
_refine_ls_structure_factor_coef Fsqd
_refine_ls_weighting_details 'calc w=1/[\s^2^(Fo^2^)+(0.0399P)^2^+7.7926P] where P=(Fo^2^+2Fc^2^)/3'
_refine_ls_weighting_scheme calc
_refine_ls_wR_factor_gt 0.0640
_refine_ls_wR_factor_ref 0.0652
_reflns_number_gt 2917
_reflns_number_total 3075
_reflns_threshold_expression >2sigma(I)
_cod_data_source_file om700519v-file003.cif
_cod_data_source_block v20a
_cod_depositor_comments
;
The following automatic conversions were performed:

'_symmetry_cell_setting' value 'Monoclinic' changed to 'monoclinic'
according to /home/saulius/struct/CIF-dictionaries/cif_core.dic
dictionary named 'cif_core.dic' version 2.4.1 from 2010-06-29.

Automatic conversion script
Id: cif_fix_values 1715 2011-07-08 13:25:40Z adriana 
;
_cod_original_cell_volume 2682.8(9)
_cod_original_sg_symbol_H-M Cc
_cod_database_code 4073667

loop_
_symmetry_equiv_pos_as_xyz
'x, y, z'
'x, -y, z+1/2'
'x+1/2, y+1/2, z'
'x+1/2, -y+1/2, z+1/2'

loop_
_atom_site_label
_atom_site_type_symbol
_atom_site_fract_x
_atom_site_fract_y
_atom_site_fract_z
_atom_site_U_iso_or_equiv
_atom_site_adp_type
_atom_site_occupancy
_atom_site_symmetry_multiplicity
_atom_site_calc_flag
_atom_site_refinement_flags
Pt1 Pt 0.11546(4) 0.099431(9) 0.18635(3) 0.01844(8) Uani 1 1 d .
Br1 Br -0.11854(10) 0.08401(3) 0.31446(6) 0.02452(16) Uani 1 1 d .
P2 P 0.1232(3) 0.01801(7) 0.16322(16) 0.0207(4) Uani 1 1 d .
P3 P 0.1446(3) 0.17979(7) 0.22348(18) 0.0210(4) Uani 1 1 d .
C1 C 0.3021(11) 0.1100(3) 0.0843(6) 0.0197(15) Uiso 1 1 d .
C2 C 0.2439(10) 0.1153(3) -0.0138(5) 0.0186(14) Uani 1 1 d .
H2 H 0.1106 0.1138 -0.0332 0.022 Uiso 1 1 calc R
C3 C 0.3703(11) 0.1226(3) -0.0851(5) 0.0199(15) Uani 1 1 d .
H3 H 0.3246 0.1259 -0.1518 0.024 Uiso 1 1 calc R
C4 C 0.5659(11) 0.1250(3) -0.0572(5) 0.0210(15) Uani 1 1 d .
C5 C 0.6302(11) 0.1195(3) 0.0413(6) 0.0252(16) Uani 1 1 d .
H5 H 0.7634 0.1214 0.0605 0.030 Uiso 1 1 calc R
C6 C 0.5021(11) 0.1113(3) 0.1101(5) 0.0208(15) Uani 1 1 d .
H6 H 0.5483 0.1065 0.1763 0.025 Uiso 1 1 calc R
N7 N 0.7097(9) 0.1334(2) -0.1225(5) 0.0223(13) Uani 1 1 d .
N8 N 0.6488(9) 0.1344(2) -0.2113(5) 0.0229(13) Uani 1 1 d .
C9 C 0.7931(11) 0.1469(3) -0.2755(6) 0.0224(15) Uani 1 1 d .
C10 C 0.7500(14) 0.1400(3) -0.3747(6) 0.033(2) Uani 1 1 d .
H10 H 0.6305 0.1264 -0.3978 0.040 Uiso 1 1 calc R
C11 C 0.8800(13) 0.1529(3) -0.4394(6) 0.0321(19) Uani 1 1 d .
H11 H 0.8482 0.1470 -0.5069 0.038 Uiso 1 1 calc R
N12 N 1.0508(12) 0.1734(3) -0.4132(6) 0.0370(18) Uani 1 1 d .
C13 C 1.0893(14) 0.1801(4) -0.3183(8) 0.035(2) Uani 1 1 d .
H13 H 1.2087 0.1945 -0.2979 0.041 Uiso 1 1 calc R
C14 C 0.9686(11) 0.1677(3) -0.2447(6) 0.0271(18) Uani 1 1 d .
H14 H 1.0050 0.1732 -0.1775 0.033 Uiso 1 1 calc R
C21 C 0.2796(12) -0.0030(3) 0.0725(6) 0.0270(17) Uani 1 1 d .
H21A H 0.2351 0.0111 0.0086 0.032 Uiso 1 1 calc R
H21B H 0.4103 0.0093 0.0902 0.032 Uiso 1 1 calc R
C22 C 0.2067(12) -0.0131(3) 0.2747(6) 0.0266(17) Uani 1 1 d .
H22A H 0.1241 -0.0042 0.3273 0.032 Uiso 1 1 calc R
H22B H 0.1938 -0.0479 0.2638 0.032 Uiso 1 1 calc R
C23 C -0.1066(13) -0.0098(3) 0.1283(7) 0.0330(19) Uani 1 1 d .
H23A H -0.0935 -0.0448 0.1361 0.040 Uiso 1 1 calc R
H23B H -0.2017 0.0012 0.1731 0.040 Uiso 1 1 calc R
C24 C 0.2932(14) -0.0573(3) 0.0593(8) 0.037(2) Uani 1 1 d .
H24A H 0.3348 -0.0722 0.1220 0.055 Uiso 1 1 calc R
H24B H 0.3862 -0.0645 0.0115 0.055 Uiso 1 1 calc R
H24C H 0.1672 -0.0699 0.0359 0.055 Uiso 1 1 calc R
C25 C 0.4160(16) -0.0016(4) 0.3083(8) 0.041(3) Uani 1 1 d .
H25A H 0.4323 0.0330 0.3139 0.062 Uiso 1 1 calc R
H25B H 0.5003 -0.0141 0.2605 0.062 Uiso 1 1 calc R
H25C H 0.4492 -0.0165 0.3721 0.062 Uiso 1 1 calc R
C26 C -0.1806(15) 0.0010(4) 0.0249(8) 0.044(3) Uani 1 1 d .
H26A H -0.1890 0.0356 0.0158 0.066 Uiso 1 1 calc R
H26B H -0.3081 -0.0132 0.0118 0.066 Uiso 1 1 calc R
H26C H -0.0929 -0.0124 -0.0202 0.066 Uiso 1 1 calc R
C31 C 0.3658(14) 0.1907(4) 0.2950(6) 0.039(2) Uani 1 1 d .
H31A H 0.4738 0.1845 0.2542 0.046 Uiso 1 1 calc R
H31B H 0.3712 0.2247 0.3144 0.046 Uiso 1 1 calc R
C32 C -0.0444(14) 0.2049(3) 0.2927(8) 0.036(2) Uani 1 1 d .
H32A H -0.1631 0.2068 0.2486 0.043 Uiso 1 1 calc R
H32B H -0.0691 0.1823 0.3456 0.043 Uiso 1 1 calc R
C33 C 0.1654(13) 0.2208(3) 0.1232(6) 0.0304(18) Uani 1 1 d .
H33A H 0.1950 0.2528 0.1507 0.036 Uiso 1 1 calc R
H33B H 0.2760 0.2108 0.0871 0.036 Uiso 1 1 calc R
C34 C 0.3919(16) 0.1588(4) 0.3899(7) 0.042(2) Uani 1 1 d .
H34A H 0.2922 0.1668 0.4336 0.063 Uiso 1 1 calc R
H34B H 0.5185 0.1648 0.4234 0.063 Uiso 1 1 calc R
H34C H 0.3813 0.1251 0.3716 0.063 Uiso 1 1 calc R
C35 C -0.0078(15) 0.2538(4) 0.3382(8) 0.045(2) Uani 1 1 d .
H35A H 0.1054 0.2523 0.3850 0.067 Uiso 1 1 calc R
H35B H -0.1196 0.2636 0.3722 0.067 Uiso 1 1 calc R
H35C H 0.0143 0.2770 0.2869 0.067 Uiso 1 1 calc R
C36 C -0.0089(15) 0.2249(3) 0.0508(7) 0.039(2) Uani 1 1 d .
H36A H -0.0392 0.1936 0.0220 0.058 Uiso 1 1 calc R
H36B H 0.0182 0.2474 -0.0009 0.058 Uiso 1 1 calc R
H36C H -0.1184 0.2364 0.0846 0.058 Uiso 1 1 calc R

loop_
_atom_site_aniso_label
_atom_site_aniso_U_11
_atom_site_aniso_U_22
_atom_site_aniso_U_33
_atom_site_aniso_U_23
_atom_site_aniso_U_13
_atom_site_aniso_U_12
Pt1 0.01887(12) 0.02078(12) 0.01579(11) 0.00114(14) 0.00212(8) -0.00111(15)
Br1 0.0258(4) 0.0278(4) 0.0208(4) 0.0007(3) 0.0072(3) -0.0020(3)
P2 0.0191(9) 0.0194(9) 0.0239(12) -0.0002(7) 0.0041(10) -0.0010(8)
P3 0.0261(10) 0.0193(9) 0.0181(8) 0.0016(7) 0.0035(7) -0.0027(8)
C2 0.014(3) 0.027(4) 0.015(3) -0.003(3) 0.002(3) 0.000(3)
C3 0.020(4) 0.019(4) 0.020(3) -0.001(3) -0.001(3) -0.002(3)
C4 0.020(4) 0.024(4) 0.019(3) 0.003(3) -0.001(3) -0.001(3)
C5 0.016(4) 0.033(4) 0.027(4) -0.001(3) 0.000(3) -0.003(3)
C6 0.018(4) 0.029(4) 0.015(3) 0.004(3) -0.001(3) -0.002(3)
N7 0.021(3) 0.028(3) 0.018(3) 0.004(3) 0.004(2) 0.001(3)
N8 0.026(3) 0.026(3) 0.018(3) 0.000(3) 0.006(3) 0.000(3)
C9 0.028(4) 0.022(4) 0.018(3) 0.000(3) 0.009(3) 0.008(3)
C10 0.043(5) 0.030(4) 0.026(5) -0.001(3) 0.003(4) 0.001(4)
C11 0.038(5) 0.037(5) 0.023(4) -0.001(3) 0.010(3) 0.002(4)
N12 0.037(4) 0.045(5) 0.031(4) 0.002(3) 0.013(3) 0.007(4)
C13 0.024(6) 0.056(5) 0.023(4) 0.008(5) 0.002(4) -0.004(4)
C14 0.022(4) 0.044(5) 0.016(3) 0.001(3) 0.002(3) 0.005(3)
C21 0.030(4) 0.025(4) 0.026(4) -0.001(3) 0.005(3) 0.006(3)
C22 0.033(5) 0.020(4) 0.028(4) 0.007(3) 0.007(3) 0.004(3)
C23 0.030(5) 0.028(5) 0.041(5) -0.012(4) 0.000(4) -0.007(4)
C24 0.033(5) 0.030(5) 0.048(6) -0.013(4) 0.008(4) 0.004(4)
C25 0.045(6) 0.037(5) 0.041(6) 0.015(5) -0.002(5) -0.004(5)
C26 0.030(5) 0.046(6) 0.054(7) -0.015(5) -0.005(5) 0.009(4)
C31 0.034(5) 0.060(7) 0.020(4) 0.012(4) -0.003(3) -0.001(5)
C32 0.037(5) 0.027(5) 0.046(5) -0.006(4) 0.021(4) -0.001(4)
C33 0.036(5) 0.026(4) 0.028(4) 0.007(3) -0.002(3) -0.007(4)
C34 0.046(6) 0.038(5) 0.039(5) 0.004(4) -0.006(4) -0.001(4)
C35 0.042(6) 0.036(5) 0.055(6) -0.015(5) -0.004(4) 0.013(4)
C36 0.054(6) 0.028(5) 0.034(5) 0.004(4) -0.007(4) 0.001(4)

loop_
_atom_type_symbol
_atom_type_description
_atom_type_scat_dispersion_real
_atom_type_scat_dispersion_imag
_atom_type_scat_source
C C 0.0033 0.0016 'International Tables Vol C Tables 4.2.6.8 and 6.1.1.4'
H H 0.0000 0.0000 'International Tables Vol C Tables 4.2.6.8 and 6.1.1.4'
N N 0.0061 0.0033 'International Tables Vol C Tables 4.2.6.8 and 6.1.1.4'
P P 0.1023 0.0942 'International Tables Vol C Tables 4.2.6.8 and 6.1.1.4'
Br Br -0.2901 2.4595 'International Tables Vol C Tables 4.2.6.8 and 6.1.1.4'
Pt Pt -1.7033 8.3905 'International Tables Vol C Tables 4.2.6.8 and 6.1.1.4'

loop_
_geom_angle_atom_site_label_1
_geom_angle_atom_site_label_2
_geom_angle_atom_site_label_3
_geom_angle
C1 Pt1 P2 91.6(2)
C1 Pt1 P3 87.6(2)
P2 Pt1 P3 172.28(9)
C1 Pt1 Br1 178.7(2)
P2 Pt1 Br1 87.13(6)
P3 Pt1 Br1 93.67(6)
C21 P2 C22 104.5(4)
C21 P2 C23 104.3(4)
C22 P2 C23 103.6(4)
C21 P2 Pt1 115.9(3)
C22 P2 Pt1 111.6(3)
C23 P2 Pt1 115.6(3)
C31 P3 C33 101.1(4)
C31 P3 C32 106.1(5)
C33 P3 C32 104.8(5)
C31 P3 Pt1 110.1(4)
C33 P3 Pt1 117.5(3)
C32 P3 Pt1 115.7(3)
C2 C1 C6 116.7(7)
C2 C1 Pt1 122.4(6)
C6 C1 Pt1 120.8(6)
C3 C2 C1 123.2(7)
C3 C2 H2 118.4
C1 C2 H2 118.4
C2 C3 C4 118.7(7)
C2 C3 H3 120.7
C4 C3 H3 120.7
C3 C4 C5 119.7(7)
C3 C4 N7 124.3(7)
C5 C4 N7 116.0(7)
C6 C5 C4 120.4(7)
C6 C5 H5 119.8
C4 C5 H5 119.8
C5 C6 C1 121.2(7)
C5 C6 H6 119.4
C1 C6 H6 119.4
N8 N7 C4 114.3(6)
N7 N8 C9 113.5(6)
C10 C9 C14 118.4(7)
C10 C9 N8 117.4(8)
C14 C9 N8 124.1(7)
C11 C10 C9 119.8(9)
C11 C10 H10 120.1
C9 C10 H10 120.1
N12 C11 C10 124.0(8)
N12 C11 H11 118.0
C10 C11 H11 118.0
C13 N12 C11 115.5(8)
N12 C13 C14 125.7(9)
N12 C13 H13 117.2
C14 C13 H13 117.2
C9 C14 C13 116.6(8)
C9 C14 H14 121.7
C13 C14 H14 121.7
C24 C21 P2 116.6(6)
C24 C21 H21A 108.1
P2 C21 H21A 108.1
C24 C21 H21B 108.1
P2 C21 H21B 108.1
H21A C21 H21B 107.3
C25 C22 P2 112.9(6)
C25 C22 H22A 109.0
P2 C22 H22A 109.0
C25 C22 H22B 109.0
P2 C22 H22B 109.0
H22A C22 H22B 107.8
C26 C23 P2 113.2(7)
C26 C23 H23A 108.9
P2 C23 H23A 108.9
C26 C23 H23B 108.9
P2 C23 H23B 108.9
H23A C23 H23B 107.7
C21 C24 H24A 109.5
C21 C24 H24B 109.5
H24A C24 H24B 109.5
C21 C24 H24C 109.5
H24A C24 H24C 109.5
H24B C24 H24C 109.5
C22 C25 H25A 109.5
C22 C25 H25B 109.5
H25A C25 H25B 109.5
C22 C25 H25C 109.5
H25A C25 H25C 109.5
H25B C25 H25C 109.5
C23 C26 H26A 109.5
C23 C26 H26B 109.5
H26A C26 H26B 109.5
C23 C26 H26C 109.5
H26A C26 H26C 109.5
H26B C26 H26C 109.5
C34 C31 P3 113.3(7)
C34 C31 H31A 108.9
P3 C31 H31A 108.9
C34 C31 H31B 108.9
P3 C31 H31B 108.9
H31A C31 H31B 107.7
C35 C32 P3 117.1(7)
C35 C32 H32A 108.0
P3 C32 H32A 108.0
C35 C32 H32B 108.0
P3 C32 H32B 108.0
H32A C32 H32B 107.3
C36 C33 P3 116.1(6)
C36 C33 H33A 108.3
P3 C33 H33A 108.3
C36 C33 H33B 108.3
P3 C33 H33B 108.3
H33A C33 H33B 107.4
C31 C34 H34A 109.5
C31 C34 H34B 109.5
H34A C34 H34B 109.5
C31 C34 H34C 109.5
H34A C34 H34C 109.5
H34B C34 H34C 109.5
C32 C35 H35A 109.5
C32 C35 H35B 109.5
H35A C35 H35B 109.5
C32 C35 H35C 109.5
H35A C35 H35C 109.5
H35B C35 H35C 109.5
C33 C36 H36A 109.5
C33 C36 H36B 109.5
H36A C36 H36B 109.5
C33 C36 H36C 109.5
H36A C36 H36C 109.5
H36B C36 H36C 109.5

loop_
_geom_bond_atom_site_label_1
_geom_bond_atom_site_label_2
_geom_bond_distance
Pt1 C1 2.009(8)
Pt1 P2 2.306(2)
Pt1 P3 2.316(2)
Pt1 Br1 2.5302(11)
P2 C21 1.818(8)
P2 C22 1.818(8)
P2 C23 1.817(9)
P3 C31 1.793(9)
P3 C33 1.807(8)
P3 C32 1.827(9)
C1 C2 1.384(10)
C1 C6 1.416(11)
C2 C3 1.384(10)
C2 H2 0.9500
C3 C4 1.393(10)
C3 H3 0.9500
C4 C5 1.399(11)
C4 N7 1.418(10)
C5 C6 1.370(11)
C5 H5 0.9500
C6 H6 0.9500
N7 N8 1.260(9)
N8 C9 1.433(10)
C9 C10 1.385(11)
C9 C14 1.395(12)
C10 C11 1.367(12)
C10 H10 0.9500
C11 N12 1.350(13)
C11 H11 0.9500
N12 C13 1.323(14)
C13 C14 1.409(13)
C13 H13 0.9500
C14 H14 0.9500
C21 C24 1.537(12)
C21 H21A 0.9900
C21 H21B 0.9900
C22 C25 1.534(14)
C22 H22A 0.9900
C22 H22B 0.9900
C23 C26 1.503(14)
C23 H23A 0.9900
C23 H23B 0.9900
C24 H24A 0.9800
C24 H24B 0.9800
C24 H24C 0.9800
C25 H25A 0.9800
C25 H25B 0.9800
C25 H25C 0.9800
C26 H26A 0.9800
C26 H26B 0.9800
C26 H26C 0.9800
C31 C34 1.577(13)
C31 H31A 0.9900
C31 H31B 0.9900
C32 C35 1.520(13)
C32 H32A 0.9900
C32 H32B 0.9900
C33 C36 1.516(12)
C33 H33A 0.9900
C33 H33B 0.9900
C34 H34A 0.9800
C34 H34B 0.9800
C34 H34C 0.9800
C35 H35A 0.9800
C35 H35B 0.9800
C35 H35C 0.9800
C36 H36A 0.9800
C36 H36B 0.9800
C36 H36C 0.9800
